data_1543460
loop_
_publ_author_name
'Sangeetha, Ramalingam'
'Edison, Bellarmin'
'Thanikasalam, Kanagasabapathy'
'Kavitha, Savaridasson Jose'
'Balasubramani, Kasthuri'

_publ_section_title
;
 2-Amino-4-methoxy-6-methylpyrimidinium hydrogen phthalate
;
_journal_coeditor_code SU4043
_journal_issue 5
_journal_name_full IUCrData
_journal_page_first x160794
_journal_paper_doi 10.1107/S241431461600794X
_journal_volume 1
_journal_year 2016
_chemical_formula_iupac 'C6 H10 N3 O +, C8 H5 O4 -'
_chemical_formula_moiety 'C6 H10 N3 O +, C8 H5 O4 -'
_chemical_formula_sum 'C14 H15 N3 O5'
_chemical_formula_weight 305.29
_chemical_name_systematic
;
2-Amino-4-methoxy-6-methylpyrimidinium hydrogen phthalate
;
_space_group_IT_number 2
_symmetry_cell_setting triclinic
_symmetry_space_group_name_Hall '-P 1'
_symmetry_space_group_name_H-M 'P -1'
_atom_sites_solution_hydrogens geom
_atom_sites_solution_primary direct
_atom_sites_solution_secondary difmap
_audit_creation_method SHELXL-97
_cell_angle_alpha 97.298(3)
_cell_angle_beta 92.096(3)
_cell_angle_gamma 90.4322(18)
_cell_formula_units_Z 2
_cell_length_a 7.3951(4)
_cell_length_b 9.0021(4)
_cell_length_c 10.5163(4)
_cell_measurement_reflns_used 3654
_cell_measurement_temperature 100.0(10)
_cell_measurement_theta_max 29.47
_cell_measurement_theta_min 2.76
_cell_volume 693.90(6)
_computing_cell_refinement
;
SAINT (Bruker, 2009)
;
_computing_data_collection
;
APEX2 (Bruker, 2009)
;
_computing_data_reduction
;
SAINT (Bruker, 2009)
;
_computing_molecular_graphics
;
SHELXTL (Sheldrick, 2008)
;
_computing_publication_material
;
SHELXL97 (Sheldrick, 2008) and PLATON (Spek, 2009)
;
_computing_structure_refinement
;
SHELXL97 (Sheldrick, 2008)
;
_computing_structure_solution
;
SHELXS97 (Sheldrick, 2008)
;
_diffrn_ambient_temperature 100.0(10)
_diffrn_measured_fraction_theta_full 0.980
_diffrn_measured_fraction_theta_max 0.980
_diffrn_measurement_device_type
;
Bruker SMART APEXII CCD area-detector
;
_diffrn_measurement_method '\f and \w scans'
_diffrn_radiation_monochromator graphite
_diffrn_radiation_source 'fine-focus sealed tube'
_diffrn_radiation_type MoK\a
_diffrn_radiation_wavelength 0.71073
_diffrn_reflns_av_R_equivalents 0.0498
_diffrn_reflns_av_sigmaI/netI 0.0431
_diffrn_reflns_limit_h_max 8
_diffrn_reflns_limit_h_min -8
_diffrn_reflns_limit_k_max 10
_diffrn_reflns_limit_k_min -10
_diffrn_reflns_limit_l_max 12
_diffrn_reflns_limit_l_min -12
_diffrn_reflns_number 9218
_diffrn_reflns_theta_full 25.00
_diffrn_reflns_theta_max 25.00
_diffrn_reflns_theta_min 1.95
_exptl_absorpt_coefficient_mu 0.113
_exptl_absorpt_correction_T_max 0.9937
_exptl_absorpt_correction_T_min 0.9305
_exptl_absorpt_correction_type multi-scan
_exptl_absorpt_process_details
;
(<i>SADABS</i>; Bruker, 2009)
;
_exptl_crystal_colour colourless
_exptl_crystal_density_diffrn 1.461
_exptl_crystal_density_method 'not measured'
_exptl_crystal_description plate
_exptl_crystal_F_000 320
_exptl_crystal_size_max 0.65
_exptl_crystal_size_mid 0.24
_exptl_crystal_size_min 0.06
_refine_diff_density_max 0.371
_refine_diff_density_min -0.383
_refine_ls_extinction_method none
_refine_ls_goodness_of_fit_ref 1.119
_refine_ls_hydrogen_treatment mixed
_refine_ls_matrix_type full
_refine_ls_number_parameters 217
_refine_ls_number_reflns 2391
_refine_ls_number_restraints 1
_refine_ls_restrained_S_all 1.119
_refine_ls_R_factor_all 0.0767
_refine_ls_R_factor_gt 0.0576
_refine_ls_shift/su_max 0.000
_refine_ls_shift/su_mean 0.000
_refine_ls_structure_factor_coef Fsqd
_refine_ls_weighting_details 'calc w=1/[\s^2^(Fo^2^)+(0.1227P)^2^+0.4813P] where P=(Fo^2^+2Fc^2^)/3'
_refine_ls_weighting_scheme calc
_refine_ls_wR_factor_gt 0.1713
_refine_ls_wR_factor_ref 0.2090
_reflns_number_gt 1802
_reflns_number_total 2391
_reflns_threshold_expression >2sigma(I)
_cod_data_source_file su4043sup1.cif
_cod_data_source_block I
_cod_original_cell_volume 693.90(5)
_cod_database_code 1543460

loop_
_symmetry_equiv_pos_as_xyz
'x, y, z'
'-x, -y, -z'

loop_
_atom_site_type_symbol
_atom_site_label
_atom_site_fract_x
_atom_site_fract_y
_atom_site_fract_z
_atom_site_U_iso_or_equiv
_atom_site_adp_type
_atom_site_calc_flag
_atom_site_refinement_flags
_atom_site_occupancy
_atom_site_symmetry_multiplicity
O O1 -0.0588(3) 0.2684(2) 0.17366(17) 0.0215(5) Uani d . 1 1
O O2 0.4117(3) 0.5765(2) 0.70319(17) 0.0240(5) Uani d . 1 1
O O3 0.4156(3) 0.7964(2) 0.62996(18) 0.0263(5) Uani d . 1 1
O O4 0.5952(3) 1.0238(2) 0.66349(18) 0.0252(5) Uani d D 1 1
O O5 0.8160(3) 1.1196(2) 0.79417(18) 0.0262(5) Uani d . 1 1
N N1 0.0956(3) 0.4729(2) 0.2777(2) 0.0184(5) Uani d . 1 1
N N2 0.2541(3) 0.6709(3) 0.3901(2) 0.0214(6) Uani d . 1 1
N N3 0.2275(3) 0.4535(2) 0.4839(2) 0.0192(6) Uani d . 1 1
C C1 0.1924(4) 0.5324(3) 0.3839(2) 0.0188(6) Uani d . 1 1
C C2 0.0351(4) 0.3341(3) 0.2767(2) 0.0179(6) Uani d . 1 1
C C3 0.0649(4) 0.2466(3) 0.3776(3) 0.0202(6) Uani d . 1 1
H H3A 0.0172 0.1476 0.3729 0.024 Uiso calc R 1 1
C C4 0.1648(4) 0.3099(3) 0.4819(3) 0.0204(6) Uani d . 1 1
C C5 0.2110(4) 0.2345(3) 0.5968(3) 0.0252(7) Uani d . 1 1
H H5A 0.3427 0.2354 0.6115 0.038 Uiso calc R 1 1
H H5B 0.1662 0.1308 0.5825 0.038 Uiso calc R 1 1
H H5C 0.1546 0.2879 0.6720 0.038 Uiso calc R 1 1
C C6 -0.0780(4) 0.3558(3) 0.0676(3) 0.0232(7) Uani d . 1 1
H H6A -0.1421 0.2960 -0.0049 0.035 Uiso calc R 1 1
H H6B 0.0421 0.3842 0.0416 0.035 Uiso calc R 1 1
H H6C -0.1469 0.4462 0.0942 0.035 Uiso calc R 1 1
C C7 0.5555(3) 0.7771(3) 0.8393(3) 0.0189(6) Uani d . 1 1
C C8 0.5409(4) 0.6919(3) 0.9408(3) 0.0202(6) Uani d . 1 1
H H8A 0.4756 0.5996 0.9262 0.024 Uiso calc R 1 1
C C9 0.6175(4) 0.7366(3) 1.0616(3) 0.0224(6) Uani d . 1 1
H H9A 0.5996 0.6789 1.1298 0.027 Uiso calc R 1 1
C C10 0.7213(4) 0.8674(3) 1.0816(3) 0.0226(7) Uani d . 1 1
H H10A 0.7772 0.8987 1.1634 0.027 Uiso calc R 1 1
C C11 0.7428(4) 0.9514(3) 0.9827(3) 0.0223(6) Uani d . 1 1
H H11A 0.8174 1.0388 0.9971 0.027 Uiso calc R 1 1
C C12 0.6584(3) 0.9126(3) 0.8611(3) 0.0178(6) Uani d . 1 1
C C13 0.6944(4) 1.0250(3) 0.7689(3) 0.0205(6) Uani d . 1 1
C C14 0.4542(4) 0.7115(3) 0.7152(3) 0.0198(6) Uani d . 1 1
H H1N3 0.292(5) 0.504(4) 0.556(4) 0.038(10) Uiso d . 1 1
H H1N2 0.225(5) 0.725(4) 0.327(4) 0.039(10) Uiso d . 1 1
H H2N2 0.311(5) 0.712(4) 0.468(3) 0.033(9) Uiso d . 1 1
H H1O4 0.523(4) 0.952(3) 0.649(4) 0.056(12) Uiso d D 1 1

loop_
_atom_site_aniso_label
_atom_site_aniso_U_11
_atom_site_aniso_U_22
_atom_site_aniso_U_33
_atom_site_aniso_U_12
_atom_site_aniso_U_13
_atom_site_aniso_U_23
O1 0.0247(11) 0.0213(10) 0.0179(10) -0.0043(8) -0.0049(8) 0.0024(8)
O2 0.0271(11) 0.0217(11) 0.0227(11) -0.0045(8) -0.0059(9) 0.0040(8)
O3 0.0313(12) 0.0238(11) 0.0243(11) -0.0068(9) -0.0107(9) 0.0086(9)
O4 0.0298(12) 0.0232(11) 0.0233(11) -0.0097(9) -0.0102(9) 0.0097(9)
O5 0.0303(12) 0.0229(10) 0.0259(11) -0.0101(9) -0.0060(9) 0.0079(8)
N1 0.0183(12) 0.0173(11) 0.0197(12) -0.0032(9) 0.0006(9) 0.0038(9)
N2 0.0260(13) 0.0197(12) 0.0187(12) -0.0053(10) -0.0039(10) 0.0045(10)
N3 0.0207(12) 0.0190(12) 0.0180(12) -0.0024(9) -0.0009(10) 0.0032(9)
C1 0.0165(13) 0.0220(14) 0.0183(13) -0.0007(10) -0.0002(10) 0.0039(11)
C2 0.0161(13) 0.0205(13) 0.0169(13) -0.0007(10) 0.0008(11) 0.0012(11)
C3 0.0218(14) 0.0173(13) 0.0219(14) -0.0026(11) -0.0012(12) 0.0048(11)
C4 0.0179(14) 0.0195(14) 0.0241(14) -0.0004(11) 0.0021(11) 0.0040(11)
C5 0.0279(16) 0.0245(15) 0.0241(15) -0.0021(12) -0.0026(12) 0.0076(11)
C6 0.0285(15) 0.0244(15) 0.0168(13) -0.0009(12) -0.0035(11) 0.0047(11)
C7 0.0140(13) 0.0210(14) 0.0221(14) 0.0002(10) -0.0017(11) 0.0055(11)
C8 0.0203(14) 0.0198(13) 0.0205(14) -0.0031(11) -0.0015(11) 0.0034(11)
C9 0.0247(15) 0.0234(14) 0.0202(14) -0.0002(11) -0.0006(12) 0.0080(11)
C10 0.0259(15) 0.0235(14) 0.0183(14) 0.0014(12) -0.0034(11) 0.0037(11)
C11 0.0221(14) 0.0201(14) 0.0243(14) -0.0034(11) -0.0040(12) 0.0030(11)
C12 0.0160(13) 0.0165(13) 0.0214(14) 0.0028(10) -0.0007(11) 0.0050(10)
C13 0.0211(14) 0.0191(14) 0.0208(14) -0.0003(11) -0.0013(11) 0.0010(11)
C14 0.0172(13) 0.0215(14) 0.0205(14) -0.0029(11) 0.0024(11) 0.0022(11)

loop_
_atom_type_symbol
_atom_type_description
_atom_type_scat_dispersion_real
_atom_type_scat_dispersion_imag
_atom_type_scat_source
C C 0.0033 0.0016 'International Tables Vol C Tables 4.2.6.8 and 6.1.1.4'
H H 0.0000 0.0000 'International Tables Vol C Tables 4.2.6.8 and 6.1.1.4'
N N 0.0061 0.0033 'International Tables Vol C Tables 4.2.6.8 and 6.1.1.4'
O O 0.0106 0.0060 'International Tables Vol C Tables 4.2.6.8 and 6.1.1.4'

loop_
_geom_angle_atom_site_label_1
_geom_angle_atom_site_label_2
_geom_angle_atom_site_label_3
_geom_angle
C2 O1 C6 115.7(2)
C14 O3 H1O4 114.1(15)
C13 O4 H1O4 114(3)
C2 N1 C1 116.4(2)
C1 N2 H1N2 120(2)
C1 N2 H2N2 117(2)
H1N2 N2 H2N2 123(3)
C1 N3 C4 121.2(2)
C1 N3 H1N3 117(2)
C4 N3 H1N3 122(2)
N2 C1 N1 118.7(2)
N2 C1 N3 119.4(2)
N1 C1 N3 121.9(2)
N1 C2 O1 119.2(2)
N1 C2 C3 124.6(2)
O1 C2 C3 116.2(2)
C4 C3 C2 117.1(2)
C4 C3 H3A 121.4
C2 C3 H3A 121.4
C3 C4 N3 118.7(3)
C3 C4 C5 124.7(3)
N3 C4 C5 116.6(2)
C4 C5 H5A 109.5
C4 C5 H5B 109.5
H5A C5 H5B 109.5
C4 C5 H5C 109.5
H5A C5 H5C 109.5
H5B C5 H5C 109.5
O1 C6 H6A 109.5
O1 C6 H6B 109.5
H6A C6 H6B 109.5
O1 C6 H6C 109.5
H6A C6 H6C 109.5
H6B C6 H6C 109.5
C8 C7 C12 118.2(2)
C8 C7 C14 114.5(2)
C12 C7 C14 127.3(2)
C9 C8 C7 122.6(3)
C9 C8 H8A 118.7
C7 C8 H8A 118.7
C8 C9 C10 118.9(2)
C8 C9 H9A 120.6
C10 C9 H9A 120.6
C11 C10 C9 119.9(3)
C11 C10 H10A 120.0
C9 C10 H10A 120.0
C10 C11 C12 122.2(2)
C10 C11 H11A 118.9
C12 C11 H11A 118.9
C11 C12 C7 118.0(2)
C11 C12 C13 113.1(2)
C7 C12 C13 128.9(2)
O5 C13 O4 119.6(2)
O5 C13 C12 120.1(2)
O4 C13 C12 120.3(2)
O2 C14 O3 123.0(2)
O2 C14 C7 117.6(2)
O3 C14 C7 119.3(2)

loop_
_geom_bond_atom_site_label_1
_geom_bond_atom_site_label_2
_geom_bond_distance
O1 C2 1.335(3)
O1 C6 1.448(3)
O2 C14 1.243(3)
O3 C14 1.276(3)
O3 H1O4 1.588(13)
O4 C13 1.306(3)
O4 H1O4 0.834(10)
O5 C13 1.232(3)
N1 C2 1.323(3)
N1 C1 1.353(3)
N2 C1 1.318(4)
N2 H1N2 0.90(4)
N2 H2N2 0.94(4)
N3 C1 1.360(3)
N3 C4 1.367(4)
N3 H1N3 0.95(4)
C2 C3 1.412(4)
C3 C4 1.360(4)
C3 H3A 0.9500
C4 C5 1.490(4)
C5 H5A 0.9800
C5 H5B 0.9800
C5 H5C 0.9800
C6 H6A 0.9800
C6 H6B 0.9800
C6 H6C 0.9800
C7 C8 1.399(4)
C7 C12 1.421(4)
C7 C14 1.529(4)
C8 C9 1.382(4)
C8 H8A 0.9500
C9 C10 1.390(4)
C9 H9A 0.9500
C10 C11 1.374(4)
C10 H10A 0.9500
C11 C12 1.405(4)
C11 H11A 0.9500
C12 C13 1.516(4)

loop_
_geom_hbond_atom_site_label_D
_geom_hbond_atom_site_label_H
_geom_hbond_atom_site_label_A
_geom_hbond_site_symmetry_A
_geom_hbond_distance_DH
_geom_hbond_distance_HA
_geom_hbond_distance_DA
_geom_hbond_angle_DHA
_geom_hbond_publ_flag
N3 H1N3 O2 . 0.94(4) 1.80(4) 2.738(3) 172(3) yes
N2 H1N2 O5 2_676 0.89(4) 2.03(4) 2.907(3) 169(3) yes
N2 H2N2 O3 . 0.94(3) 1.91(3) 2.846(3) 177(3) yes
O4 H1O4 O3 . 0.83(3) 1.59(3) 2.413(3) 169(3) yes
C6 H6A O5 1_444 0.98 2.48 3.415(4) 158 yes

loop_
_geom_torsion_atom_site_label_1
_geom_torsion_atom_site_label_2
_geom_torsion_atom_site_label_3
_geom_torsion_atom_site_label_4
_geom_torsion
C2 N1 C1 N2 -179.3(2)
C2 N1 C1 N3 0.8(4)
C4 N3 C1 N2 179.4(2)
C4 N3 C1 N1 -0.6(4)
C1 N1 C2 O1 -178.9(2)
C1 N1 C2 C3 0.0(4)
C6 O1 C2 N1 3.0(3)
C6 O1 C2 C3 -176.1(2)
N1 C2 C3 C4 -0.8(4)
O1 C2 C3 C4 178.1(2)
C2 C3 C4 N3 0.9(4)
C2 C3 C4 C5 -179.6(2)
C1 N3 C4 C3 -0.3(4)
C1 N3 C4 C5 -179.8(2)
C12 C7 C8 C9 2.1(4)
C14 C7 C8 C9 -177.4(2)
C7 C8 C9 C10 -3.5(4)
C8 C9 C10 C11 1.4(4)
C9 C10 C11 C12 2.0(4)
C10 C11 C12 C7 -3.4(4)
C10 C11 C12 C13 177.4(2)
C8 C7 C12 C11 1.3(4)
C14 C7 C12 C11 -179.3(2)
C8 C7 C12 C13 -179.6(2)
C14 C7 C12 C13 -0.1(4)
C11 C12 C13 O5 14.3(4)
C7 C12 C13 O5 -164.8(3)
C11 C12 C13 O4 -164.6(2)
C7 C12 C13 O4 16.2(4)
C8 C7 C14 O2 -18.8(3)
C12 C7 C14 O2 161.8(3)
C8 C7 C14 O3 160.6(2)
C12 C7 C14 O3 -18.9(4)

_cod_database_fobs_code 1543460
